data_4028037
loop_
_publ_author_name
'Koichi Mitsudo'
'Jyunji Harada'
'Yo Tanaka'
'Hiroki Mandai'
'Chie Nishioka'
'Hideo Tanaka'
'Atsushi Wakamiya'
'Yasujiro Murata'
'Seiji Suga'

_publ_contact_author_address
;
Graduate School of Natural Science and Technology, Okayama University,
3-1-1 Tsushima-naka, Okayama 700-8530, Japan
;
_publ_contact_author_email suga@cc.okayama-u.ac.jp
_publ_contact_author_fax +81-86-251-8081
_publ_contact_author_name 'Seiji Suga'
_publ_contact_author_phone +81-86-251-8081
_publ_section_title
;
 Synthesis of Hexa(furan-2-yl)benzenes and Their \p-Extended Derivatives
;
_journal_name_full 'Journal of Organic Chemistry'
_journal_page_first 2763
_journal_page_last 2768
_journal_paper_doi 10.1021/jo302652r
_journal_volume 78
_journal_year 2013
_chemical_formula_moiety 'C66 H84 B6 O18, 2(C7 H8)'
_chemical_formula_sum 'C80 H100 B6 O18'
_chemical_formula_weight 1414.46
_chemical_name_common Hexakis(5-Bpinfuran-2-yl)benzene
_chemical_name_systematic
;
 Hexakis[5-(4,4,5,5-tetramethyl-1,3,2-dioxaboryl)-2-furyl]benzene
;
_space_group_IT_number 61
_symmetry_cell_setting orthorhombic
_symmetry_Int_Tables_number 61
_symmetry_space_group_name_Hall '-P 2ac 2ab'
_symmetry_space_group_name_H-M 'P b c a'
_atom_sites_solution_hydrogens geom
_atom_sites_solution_primary direct
_atom_sites_solution_secondary difmap
_audit_creation_method SHELXL-97
_cell_angle_alpha 90.00
_cell_angle_beta 90.00
_cell_angle_gamma 90.00
_cell_formula_units_Z 4
_cell_length_a 16.951(2)
_cell_length_b 25.304(3)
_cell_length_c 19.179(3)
_cell_measurement_reflns_used 20526
_cell_measurement_temperature 100
_cell_measurement_theta_max 27.52
_cell_measurement_theta_min 3.08
_cell_volume 8226.4(19)
_computing_cell_refinement 'CrystalClear (Rigaku Inc., 2008)'
_computing_data_collection 'CrystalClear (Rigaku Inc., 2008)'
_computing_data_reduction 'CrystalClear (Rigaku Inc., 2008)'
_computing_molecular_graphics 'Yadokari-XG 2009 (Wakita Nemoto et al., 2009)'
_computing_publication_material 'Yadokari-XG 2009 (Wakita,Nemoto et al., 2009)'
_computing_structure_refinement 'SHELXL-97 (Sheldrick, 1997)'
_computing_structure_solution 'SIR2004 (Burla, et al., 2005)'
_diffrn_ambient_temperature 100(2)
_diffrn_detector_area_resol_mean 28.5714
_diffrn_measured_fraction_theta_full 0.995
_diffrn_measured_fraction_theta_max 0.995
_diffrn_measurement_device_type 'Rigaku Saturn724'
_diffrn_measurement_method dtprofit.ref
_diffrn_radiation_monochromator Confocal
_diffrn_radiation_source 'Rotating Anode'
_diffrn_radiation_type MoK\a
_diffrn_radiation_wavelength 0.71075
_diffrn_reflns_av_R_equivalents 0.0524
_diffrn_reflns_av_sigmaI/netI 0.0205
_diffrn_reflns_limit_h_max 22
_diffrn_reflns_limit_h_min -22
_diffrn_reflns_limit_k_max 32
_diffrn_reflns_limit_k_min -32
_diffrn_reflns_limit_l_max 24
_diffrn_reflns_limit_l_min -24
_diffrn_reflns_number 126649
_diffrn_reflns_theta_full 27.52
_diffrn_reflns_theta_max 27.52
_diffrn_reflns_theta_min 3.21
_diffrn_standards_number 0
_exptl_absorpt_coefficient_mu 0.078
_exptl_absorpt_correction_T_max 0.980
_exptl_absorpt_correction_T_min 0.879
_exptl_absorpt_correction_type multi-scan
_exptl_absorpt_process_details 'REQAB (Rigaku, 1998)'
_exptl_crystal_colour Yellow
_exptl_crystal_density_diffrn 1.142
_exptl_crystal_description Block
_exptl_crystal_F_000 3016
_exptl_crystal_size_max 0.40
_exptl_crystal_size_mid 0.31
_exptl_crystal_size_min 0.28
_refine_diff_density_max 0.959
_refine_diff_density_min -0.378
_refine_diff_density_rms 0.052
_refine_ls_extinction_method none
_refine_ls_goodness_of_fit_ref 1.113
_refine_ls_hydrogen_treatment constr
_refine_ls_matrix_type full
_refine_ls_number_parameters 606
_refine_ls_number_reflns 9419
_refine_ls_number_restraints 794
_refine_ls_restrained_S_all 1.110
_refine_ls_R_factor_all 0.0754
_refine_ls_R_factor_gt 0.0710
_refine_ls_shift/su_max 0.001
_refine_ls_shift/su_mean 0.000
_refine_ls_structure_factor_coef Fsqd
_refine_ls_weighting_details 'calc w=1/[\s^2^(Fo^2^)+(0.1026P)^2^+3.9746P] where P=(Fo^2^+2Fc^2^)/3'
_refine_ls_weighting_scheme calc
_refine_ls_wR_factor_gt 0.1916
_refine_ls_wR_factor_ref 0.1961
_reflns_number_gt 8772
_reflns_number_total 9419
_reflns_threshold_expression >2sigma(I)
_cod_data_source_file jo302652r_si_002_5.cif
_cod_data_source_block 2c
_cod_original_cell_volume 8226.2(19)
_cod_database_code 4028037

loop_
_symmetry_equiv_pos_as_xyz
'x, y, z'
'-x+1/2, -y, z+1/2'
'x+1/2, -y+1/2, -z'
'-x, y+1/2, -z+1/2'
'-x, -y, -z'
'x-1/2, y, -z-1/2'
'-x-1/2, y-1/2, z'
'x, -y-1/2, z-1/2'

loop_
_atom_site_label
_atom_site_type_symbol
_atom_site_fract_x
_atom_site_fract_y
_atom_site_fract_z
_atom_site_U_iso_or_equiv
_atom_site_adp_type
_atom_site_occupancy
_atom_site_symmetry_multiplicity
_atom_site_calc_flag
_atom_site_refinement_flags
_atom_site_disorder_assembly
_atom_site_disorder_group
B1 B 0.79497(12) 0.39585(8) -0.12287(10) 0.0301(4) Uani 1 1 d U . .
B2 B 0.36772(13) 0.27627(8) -0.06542(11) 0.0340(4) Uani 1 1 d U . .
B3 B 0.29271(12) 0.48221(8) 0.26588(10) 0.0315(4) Uani 1 1 d U . .
O1 O 0.66949(6) 0.43403(4) -0.07860(5) 0.0239(2) Uani 1 1 d . . .
O2 O 0.83927(7) 0.41815(6) -0.07119(7) 0.0359(3) Uani 1 1 d U . .
O3 O 0.83788(7) 0.37116(5) -0.17335(7) 0.0349(3) Uani 1 1 d U . .
O4 O 0.42167(6) 0.36547(4) -0.03404(6) 0.0250(2) Uani 1 1 d . . .
O5 O 0.37374(9) 0.22273(5) -0.06722(8) 0.0447(4) Uani 1 1 d U . .
O6 O 0.30561(9) 0.29629(5) -0.10096(8) 0.0463(4) Uani 1 1 d U . .
O7 O 0.38118(7) 0.48133(4) 0.16004(5) 0.0258(2) Uani 1 1 d . . .
O8A O 0.22779(14) 0.46439(11) 0.29901(13) 0.0327(6) Uani 0.783(8) 1 d PU A 1
O8B O 0.2080(5) 0.4852(4) 0.2757(5) 0.034(2) Uani 0.217(8) 1 d PU A 2
O9A O 0.33249(15) 0.52185(13) 0.30152(13) 0.0330(6) Uani 0.783(8) 1 d PU A 1
O9B O 0.3338(5) 0.4991(5) 0.3131(5) 0.036(2) Uani 0.217(8) 1 d PU A 2
C1 C 0.54236(8) 0.46562(6) -0.04385(7) 0.0211(3) Uani 1 1 d . . .
C2 C 0.58996(9) 0.42844(6) -0.08508(8) 0.0225(3) Uani 1 1 d . . .
C3 C 0.57295(10) 0.38922(7) -0.13092(8) 0.0287(3) Uani 1 1 d . . .
H3 H 0.5220 0.3770 -0.1439 0.034 Uiso 1 1 calc R . .
C4 C 0.64667(11) 0.37006(7) -0.15565(9) 0.0311(4) Uani 1 1 d . . .
H4 H 0.6542 0.3427 -0.1890 0.037 Uiso 1 1 calc R . .
C5 C 0.70431(10) 0.39789(6) -0.12304(8) 0.0266(3) Uani 1 1 d . . .
C6 C 0.91953(11) 0.36937(8) -0.14789(10) 0.0393(4) Uani 1 1 d U . .
C7 C 0.92127(11) 0.41557(9) -0.09446(10) 0.0410(4) Uani 1 1 d U . .
C8 C 0.93068(14) 0.31537(10) -0.11495(13) 0.0529(6) Uani 1 1 d U . .
H8 H 0.8961 0.3121 -0.0742 0.079 Uiso 1 1 calc R . .
H8A H 0.9858 0.3112 -0.1004 0.079 Uiso 1 1 calc R . .
H8B H 0.9174 0.2879 -0.1490 0.079 Uiso 1 1 calc R . .
C9 C 0.97430(13) 0.37532(11) -0.21006(12) 0.0515(6) Uani 1 1 d U . .
H9 H 0.9675 0.3451 -0.2415 0.077 Uiso 1 1 calc R . .
H9A H 1.0291 0.3766 -0.1938 0.077 Uiso 1 1 calc R . .
H9B H 0.9617 0.4081 -0.2350 0.077 Uiso 1 1 calc R . .
C10 C 0.93910(14) 0.46898(10) -0.12751(13) 0.0518(5) Uani 1 1 d U . .
H10 H 0.9049 0.4742 -0.1681 0.078 Uiso 1 1 calc R . .
H10A H 0.9944 0.4700 -0.1423 0.078 Uiso 1 1 calc R . .
H10B H 0.9295 0.4971 -0.0934 0.078 Uiso 1 1 calc R . .
C11 C 0.97238(12) 0.40612(12) -0.03059(12) 0.0546(6) Uani 1 1 d U . .
H11 H 0.9704 0.4373 -0.0002 0.082 Uiso 1 1 calc R . .
H11A H 1.0270 0.3998 -0.0452 0.082 Uiso 1 1 calc R . .
H11B H 0.9527 0.3752 -0.0051 0.082 Uiso 1 1 calc R . .
C12 C 0.48651(8) 0.44560(6) 0.00333(7) 0.0204(3) Uani 1 1 d . A .
C13 C 0.47741(9) 0.38775(6) 0.00812(8) 0.0229(3) Uani 1 1 d . . .
C14 C 0.51679(10) 0.35012(7) 0.04401(10) 0.0324(4) Uani 1 1 d . . .
H14 H 0.5580 0.3554 0.0768 0.039 Uiso 1 1 calc R . .
C15 C 0.48393(11) 0.30098(7) 0.02266(11) 0.0373(4) Uani 1 1 d . . .
H15 H 0.4997 0.2670 0.0386 0.045 Uiso 1 1 calc R . .
C16 C 0.42609(10) 0.31103(6) -0.02460(9) 0.0302(4) Uani 1 1 d . . .
C17 C 0.27195(16) 0.25271(8) -0.14110(13) 0.0544(6) Uani 1 1 d U . .
C18 C 0.30136(15) 0.20307(8) -0.10005(13) 0.0506(6) Uani 1 1 d U . .
C19 C 0.18323(19) 0.25973(12) -0.1421(2) 0.0851(11) Uani 1 1 d U . .
H19 H 0.1636 0.2626 -0.0942 0.128 Uiso 1 1 calc R . .
H19A H 0.1588 0.2292 -0.1649 0.128 Uiso 1 1 calc R . .
H19B H 0.1699 0.2919 -0.1680 0.128 Uiso 1 1 calc R . .
C20 C 0.3082(3) 0.25653(12) -0.21374(15) 0.0850(11) Uani 1 1 d U . .
H20 H 0.2982 0.2918 -0.2330 0.127 Uiso 1 1 calc R . .
H20A H 0.2844 0.2298 -0.2441 0.127 Uiso 1 1 calc R . .
H20B H 0.3652 0.2505 -0.2107 0.127 Uiso 1 1 calc R . .
C21 C 0.24846(17) 0.18672(11) -0.04145(16) 0.0674(8) Uani 1 1 d U . .
H21 H 0.2755 0.1605 -0.0124 0.101 Uiso 1 1 calc R . .
H21A H 0.2000 0.1712 -0.0605 0.101 Uiso 1 1 calc R . .
H21B H 0.2352 0.2177 -0.0131 0.101 Uiso 1 1 calc R . .
C22 C 0.3237(2) 0.15571(10) -0.14511(18) 0.0812(10) Uani 1 1 d U . .
H22 H 0.3654 0.1660 -0.1779 0.122 Uiso 1 1 calc R . .
H22A H 0.2774 0.1437 -0.1712 0.122 Uiso 1 1 calc R . .
H22B H 0.3429 0.1270 -0.1153 0.122 Uiso 1 1 calc R . .
C23 C 0.44404(8) 0.47941(6) 0.04764(7) 0.0211(3) Uani 1 1 d . . .
C24 C 0.38567(9) 0.45780(6) 0.09627(8) 0.0246(3) Uani 1 1 d . A .
C25 C 0.28510(12) 0.42195(8) 0.15337(10) 0.0398(4) Uani 1 1 d . . .
H25 H 0.2409 0.4005 0.1647 0.048 Uiso 1 1 calc R A .
C26 C 0.31767(11) 0.45938(7) 0.19454(9) 0.0308(4) Uani 1 1 d . A .
C27 C 0.20823(11) 0.50191(7) 0.35344(9) 0.0343(4) Uani 1 1 d U . .
C28 C 0.28978(12) 0.52820(7) 0.36745(9) 0.0353(4) Uani 1 1 d U A .
C29B C 0.1780(10) 0.4543(7) 0.3918(10) 0.055(4) Uani 0.217(8) 1 d PU A 2
H29B H 0.2137 0.4244 0.3839 0.083 Uiso 0.217(8) 1 calc PR A 2
H29C H 0.1252 0.4453 0.3746 0.083 Uiso 0.217(8) 1 calc PR A 2
H29D H 0.1754 0.4620 0.4418 0.083 Uiso 0.217(8) 1 calc PR A 2
C29A C 0.1784(2) 0.47094(17) 0.41646(19) 0.0411(8) Uani 0.783(8) 1 d PU A 1
H29A H 0.1266 0.4558 0.4058 0.062 Uiso 0.783(8) 1 calc PR A 1
H29E H 0.1739 0.4947 0.4566 0.062 Uiso 0.783(8) 1 calc PR A 1
H29F H 0.2156 0.4425 0.4274 0.062 Uiso 0.783(8) 1 calc PR A 1
C30A C 0.1483(2) 0.53949(17) 0.3274(2) 0.0435(8) Uani 0.783(8) 1 d PU A 1
H30A H 0.1694 0.5587 0.2871 0.065 Uiso 0.783(8) 1 calc PR A 1
H30B H 0.1348 0.5647 0.3644 0.065 Uiso 0.783(8) 1 calc PR A 1
H30C H 0.1008 0.5200 0.3134 0.065 Uiso 0.783(8) 1 calc PR A 1
C30B C 0.1314(10) 0.5426(7) 0.3511(9) 0.052(4) Uani 0.217(8) 1 d PU A 2
H30D H 0.1435 0.5728 0.3210 0.077 Uiso 0.217(8) 1 calc PR A 2
H30E H 0.1199 0.5552 0.3984 0.077 Uiso 0.217(8) 1 calc PR A 2
H30F H 0.0853 0.5238 0.3327 0.077 Uiso 0.217(8) 1 calc PR A 2
C31B C 0.3129(10) 0.5170(7) 0.4349(7) 0.057(3) Uani 0.217(8) 1 d PU A 2
H31B H 0.3166 0.4786 0.4410 0.085 Uiso 0.217(8) 1 calc PR A 2
H31C H 0.2741 0.5313 0.4677 0.085 Uiso 0.217(8) 1 calc PR A 2
H31D H 0.3645 0.5330 0.4440 0.085 Uiso 0.217(8) 1 calc PR A 2
C31A C 0.3407(2) 0.50025(15) 0.42332(17) 0.0417(8) Uani 0.783(8) 1 d PU A 1
H31A H 0.3930 0.5168 0.4251 0.063 Uiso 0.783(8) 1 calc PR A 1
H31E H 0.3464 0.4628 0.4113 0.063 Uiso 0.783(8) 1 calc PR A 1
H31F H 0.3151 0.5034 0.4689 0.063 Uiso 0.783(8) 1 calc PR A 1
C32B C 0.2872(8) 0.5856(5) 0.3473(10) 0.054(3) Uani 0.217(8) 1 d PU A 2
H32B H 0.2498 0.6043 0.3774 0.081 Uiso 0.217(8) 1 calc PR A 2
H32C H 0.2704 0.5888 0.2986 0.081 Uiso 0.217(8) 1 calc PR A 2
H32D H 0.3398 0.6011 0.3527 0.081 Uiso 0.217(8) 1 calc PR A 2
C32A C 0.2879(2) 0.58723(12) 0.3843(2) 0.0472(8) Uani 0.783(8) 1 d PU A 1
H32A H 0.2576 0.5930 0.4271 0.071 Uiso 0.783(8) 1 calc PR A 1
H32E H 0.2631 0.6064 0.3457 0.071 Uiso 0.783(8) 1 calc PR A 1
H32F H 0.3419 0.6001 0.3909 0.071 Uiso 0.783(8) 1 calc PR A 1
C33 C 0.32865(10) 0.42034(7) 0.08991(9) 0.0336(4) Uani 1 1 d . A .
H33 H 0.3197 0.3978 0.0511 0.040 Uiso 1 1 calc R . .
C34C C 0.1105(8) 0.2948(4) 0.0878(5) 0.115(3) Uani 0.526(6) 1 d PDU B 3
H34C H 0.1418 0.2649 0.1048 0.172 Uiso 0.526(6) 1 calc PR B 3
H34D H 0.1446 0.3190 0.0616 0.172 Uiso 0.526(6) 1 calc PR B 3
H34E H 0.0684 0.2818 0.0573 0.172 Uiso 0.526(6) 1 calc PR B 3
C35C C 0.0699(4) 0.3276(3) 0.1570(4) 0.0749(18) Uani 0.526(6) 1 d PDU B 3
C36C C 0.0471(4) 0.2980(3) 0.2103(3) 0.0772(19) Uani 0.526(6) 1 d PDU B 3
H36C H 0.0553 0.2609 0.2085 0.093 Uiso 0.526(6) 1 calc PR B 3
C37C C 0.0119(4) 0.3195(2) 0.2682(3) 0.0712(16) Uani 0.526(6) 1 d PDU B 3
H37C H -0.0017 0.2975 0.3065 0.085 Uiso 0.526(6) 1 calc PR B 3
C38C C -0.0034(4) 0.3721(2) 0.2706(3) 0.0653(15) Uani 0.526(6) 1 d PDU B 3
H38C H -0.0298 0.3867 0.3099 0.078 Uiso 0.526(6) 1 calc PR B 3
C39C C 0.0190(4) 0.4042(2) 0.2169(3) 0.0712(17) Uani 0.526(6) 1 d PDU B 3
H39C H 0.0114 0.4414 0.2192 0.085 Uiso 0.526(6) 1 calc PR B 3
C40C C 0.0531(4) 0.3809(3) 0.1589(3) 0.0762(19) Uani 0.526(6) 1 d PDU B 3
H40C H 0.0652 0.4021 0.1194 0.091 Uiso 0.526(6) 1 calc PR B 3
C34D C 0.0178(6) 0.4065(4) 0.2605(6) 0.097(3) Uani 0.474(6) 1 d PDU B 4
H34F H 0.0630 0.4304 0.2650 0.145 Uiso 0.474(6) 1 calc PR B 4
H34G H -0.0001 0.3957 0.3069 0.145 Uiso 0.474(6) 1 calc PR B 4
H34H H -0.0252 0.4248 0.2362 0.145 Uiso 0.474(6) 1 calc PR B 4
C35D C 0.0425(7) 0.3567(4) 0.2180(7) 0.147(4) Uani 0.474(6) 1 d PDU B 4
C36D C 0.0755(10) 0.3576(6) 0.1528(8) 0.150(5) Uani 0.474(6) 1 d PDU B 4
H36D H 0.0830 0.3930 0.1377 0.179 Uiso 0.474(6) 1 calc PR B 4
C37D C 0.1018(10) 0.3219(4) 0.1015(7) 0.143(5) Uani 0.474(6) 1 d PDU B 4
H37D H 0.1202 0.3272 0.0552 0.171 Uiso 0.474(6) 1 calc PR B 4
C38D C 0.0924(6) 0.2777(4) 0.1396(6) 0.120(3) Uani 0.474(6) 1 d PDU B 4
H38D H 0.1209 0.2490 0.1199 0.144 Uiso 0.474(6) 1 calc PR B 4
C39D C 0.0546(9) 0.2626(5) 0.1972(7) 0.163(5) Uani 0.474(6) 1 d PDU B 4
H39D H 0.0485 0.2267 0.2106 0.195 Uiso 0.474(6) 1 calc PR B 4
C40D C 0.0245(13) 0.3053(5) 0.2362(10) 0.186(6) Uani 0.474(6) 1 d PDU B 4
H40D H -0.0084 0.2987 0.2753 0.223 Uiso 0.474(6) 1 calc PR B 4

loop_
_atom_site_aniso_label
_atom_site_aniso_U_11
_atom_site_aniso_U_22
_atom_site_aniso_U_33
_atom_site_aniso_U_23
_atom_site_aniso_U_13
_atom_site_aniso_U_12
B1 0.0297(9) 0.0321(9) 0.0285(9) 0.0022(7) 0.0057(7) 0.0056(7)
B2 0.0371(10) 0.0271(9) 0.0378(10) 0.0011(8) 0.0000(8) -0.0058(8)
B3 0.0371(10) 0.0297(9) 0.0276(9) 0.0051(7) 0.0118(8) 0.0023(7)
O1 0.0206(5) 0.0282(5) 0.0231(5) -0.0032(4) 0.0033(4) 0.0021(4)
O2 0.0254(6) 0.0492(8) 0.0330(6) -0.0027(5) 0.0032(5) 0.0043(5)
O3 0.0305(6) 0.0423(7) 0.0319(6) 0.0010(5) 0.0078(5) 0.0105(5)
O4 0.0258(5) 0.0224(5) 0.0269(5) -0.0013(4) -0.0004(4) -0.0024(4)
O5 0.0479(8) 0.0264(6) 0.0597(9) -0.0004(6) -0.0140(7) -0.0072(6)
O6 0.0526(8) 0.0279(6) 0.0583(9) 0.0022(6) -0.0217(7) -0.0080(6)
O7 0.0267(6) 0.0304(6) 0.0202(5) 0.0002(4) 0.0068(4) -0.0003(4)
O8A 0.0344(10) 0.0361(11) 0.0277(10) -0.0007(9) 0.0126(8) -0.0026(8)
O8B 0.033(3) 0.041(4) 0.028(3) 0.001(3) 0.010(3) -0.001(3)
O9A 0.0360(10) 0.0358(14) 0.0273(10) -0.0017(9) 0.0139(7) -0.0036(10)
O9B 0.036(3) 0.042(5) 0.030(4) -0.001(4) 0.008(3) 0.003(4)
C1 0.0189(6) 0.0275(7) 0.0169(6) -0.0016(5) -0.0004(5) -0.0003(5)
C2 0.0207(7) 0.0268(7) 0.0200(7) -0.0014(5) 0.0013(5) 0.0002(5)
C3 0.0272(8) 0.0334(8) 0.0255(7) -0.0061(6) 0.0021(6) -0.0025(6)
C4 0.0347(9) 0.0315(8) 0.0272(8) -0.0064(6) 0.0047(7) 0.0025(7)
C5 0.0293(8) 0.0272(8) 0.0233(7) -0.0017(6) 0.0062(6) 0.0054(6)
C6 0.0283(9) 0.0525(11) 0.0369(9) 0.0101(8) 0.0083(7) 0.0139(8)
C7 0.0246(8) 0.0608(13) 0.0376(10) 0.0062(9) 0.0032(7) 0.0045(8)
C8 0.0503(12) 0.0590(13) 0.0493(12) 0.0168(10) 0.0148(10) 0.0257(10)
C9 0.0358(10) 0.0773(16) 0.0415(11) 0.0158(10) 0.0139(8) 0.0187(10)
C10 0.0401(11) 0.0605(14) 0.0549(13) 0.0086(11) -0.0016(9) -0.0079(10)
C11 0.0299(10) 0.0894(18) 0.0444(12) 0.0109(11) -0.0029(8) 0.0057(10)
C12 0.0180(6) 0.0255(7) 0.0175(6) -0.0006(5) -0.0020(5) -0.0009(5)
C13 0.0210(7) 0.0269(7) 0.0208(7) -0.0020(5) 0.0023(5) -0.0025(5)
C14 0.0302(8) 0.0305(8) 0.0364(9) 0.0057(7) -0.0056(7) -0.0016(6)
C15 0.0351(9) 0.0263(8) 0.0505(11) 0.0073(7) -0.0042(8) -0.0005(7)
C16 0.0314(8) 0.0219(7) 0.0372(9) -0.0003(6) 0.0033(7) -0.0029(6)
C17 0.0719(15) 0.0325(10) 0.0588(13) 0.0053(9) -0.0315(12) -0.0164(10)
C18 0.0618(14) 0.0317(10) 0.0583(13) 0.0059(9) -0.0243(11) -0.0171(9)
C19 0.0778(19) 0.0571(15) 0.121(3) 0.0177(16) -0.060(2) -0.0176(14)
C20 0.145(3) 0.0601(16) 0.0494(14) 0.0043(12) -0.0267(17) -0.0284(18)
C21 0.0601(15) 0.0654(16) 0.0768(17) 0.0261(13) -0.0224(13) -0.0305(13)
C22 0.120(3) 0.0346(12) 0.089(2) -0.0120(13) -0.030(2) -0.0146(14)
C23 0.0183(6) 0.0271(7) 0.0179(6) -0.0003(5) 0.0004(5) -0.0009(5)
C24 0.0249(7) 0.0276(7) 0.0213(7) -0.0015(6) 0.0054(6) 0.0005(6)
C25 0.0385(10) 0.0392(10) 0.0417(10) -0.0048(8) 0.0195(8) -0.0116(8)
C26 0.0320(8) 0.0318(8) 0.0287(8) 0.0030(6) 0.0132(7) -0.0021(7)
C27 0.0388(9) 0.0366(9) 0.0275(8) 0.0006(7) 0.0143(7) 0.0038(7)
C28 0.0407(10) 0.0376(9) 0.0275(8) 0.0006(7) 0.0123(7) 0.0051(7)
C29B 0.059(7) 0.051(7) 0.054(8) 0.011(6) 0.016(7) 0.003(6)
C29A 0.0424(15) 0.048(2) 0.0334(17) 0.0063(13) 0.0140(13) -0.0016(14)
C30A 0.0396(19) 0.0507(17) 0.040(2) 0.0032(16) 0.0044(14) 0.0117(14)
C30B 0.045(7) 0.061(7) 0.050(8) 0.001(6) 0.008(6) 0.015(5)
C31B 0.056(7) 0.068(8) 0.046(6) -0.004(5) 0.001(5) 0.007(6)
C31A 0.0420(17) 0.0489(18) 0.0342(14) 0.0033(12) -0.0024(12) 0.0026(13)
C32B 0.063(7) 0.044(5) 0.054(7) -0.002(5) 0.012(6) -0.002(5)
C32A 0.0534(17) 0.0360(14) 0.052(2) -0.0057(15) 0.0096(16) -0.0004(11)
C33 0.0326(9) 0.0357(9) 0.0323(8) -0.0064(7) 0.0109(7) -0.0084(7)
C34C 0.136(8) 0.130(8) 0.078(5) 0.003(5) 0.010(5) -0.032(7)
C35C 0.066(3) 0.079(4) 0.080(4) 0.015(3) 0.011(3) -0.013(3)
C36C 0.072(4) 0.071(4) 0.089(4) 0.011(3) -0.017(3) 0.008(3)
C37C 0.069(3) 0.067(3) 0.078(4) -0.008(3) -0.011(3) 0.004(3)
C38C 0.075(3) 0.069(3) 0.053(3) 0.002(3) 0.000(2) 0.002(3)
C39C 0.092(4) 0.055(3) 0.067(3) 0.009(3) -0.005(3) -0.005(3)
C40C 0.081(4) 0.085(4) 0.063(3) 0.015(3) -0.009(3) -0.015(3)
C34D 0.106(6) 0.094(6) 0.090(6) 0.003(5) 0.002(5) 0.024(5)
C35D 0.117(7) 0.115(7) 0.210(10) -0.025(8) -0.018(7) 0.034(6)
C36D 0.122(9) 0.139(9) 0.188(10) -0.061(8) -0.013(7) 0.019(8)
C37D 0.123(8) 0.128(8) 0.177(10) 0.007(7) -0.030(8) 0.018(8)
C38D 0.104(6) 0.110(6) 0.146(8) 0.044(6) 0.002(6) 0.020(5)
C39D 0.168(9) 0.134(8) 0.187(10) -0.010(8) -0.002(8) 0.010(8)
C40D 0.181(11) 0.161(9) 0.216(11) -0.015(9) 0.002(9) 0.014(9)

loop_
_atom_type_symbol
_atom_type_description
_atom_type_scat_dispersion_real
_atom_type_scat_dispersion_imag
_atom_type_scat_source
C C 0.0033 0.0016 'International Tables Vol C Tables 4.2.6.8 and 6.1.1.4'
H H 0.0000 0.0000 'International Tables Vol C Tables 4.2.6.8 and 6.1.1.4'
B B 0.0013 0.0007 'International Tables Vol C Tables 4.2.6.8 and 6.1.1.4'
O O 0.0106 0.0060 'International Tables Vol C Tables 4.2.6.8 and 6.1.1.4'

loop_
_geom_angle_atom_site_label_1
_geom_angle_atom_site_label_2
_geom_angle_atom_site_label_3
_geom_angle
_geom_angle_site_symmetry_1
_geom_angle_site_symmetry_3
O3 B1 O2 114.31(16) . .
O3 B1 C5 123.19(16) . .
O2 B1 C5 122.50(15) . .
O6 B2 O5 114.76(17) . .
O6 B2 C16 122.90(16) . .
O5 B2 C16 122.33(17) . .
O9B B3 O8A 103.5(5) . .
O9B B3 O9A 26.3(5) . .
O8A B3 O9A 113.94(18) . .
O9B B3 O8B 116.7(5) . .
O8A B3 O8B 31.6(4) . .
O9A B3 O8B 112.2(3) . .
O9B B3 C26 129.2(4) . .
O8A B3 C26 121.08(18) . .
O9A B3 C26 124.98(17) . .
O8B B3 C26 114.0(3) . .
C2 O1 C5 107.32(12) . .
B1 O2 C7 106.44(14) . .
B1 O3 C6 106.32(14) . .
C13 O4 C16 107.13(12) . .
B2 O5 C18 106.64(15) . .
B2 O6 C17 106.67(15) . .
C24 O7 C26 107.34(12) . .
B3 O8A C27 107.89(17) . .
B3 O8B C27 97.9(5) . .
B3 O9A C28 105.3(2) . .
B3 O9B C28 114.2(7) . .
C12 C1 C23 119.91(13) . 5_665
C12 C1 C2 119.06(14) . .
C23 C1 C2 120.88(13) 5_665 .
C3 C2 O1 110.22(13) . .
C3 C2 C1 134.42(14) . .
O1 C2 C1 115.33(13) . .
C2 C3 C4 106.19(14) . .
C2 C3 H3 126.9 . .
C4 C3 H3 126.9 . .
C5 C4 C3 107.58(14) . .
C5 C4 H4 126.2 . .
C3 C4 H4 126.2 . .
C4 C5 O1 108.67(14) . .
C4 C5 B1 134.67(15) . .
O1 C5 B1 116.59(14) . .
O3 C6 C8 106.48(17) . .
O3 C6 C9 108.19(16) . .
C8 C6 C9 109.88(17) . .
O3 C6 C7 102.35(13) . .
C8 C6 C7 113.60(18) . .
C9 C6 C7 115.55(19) . .
O2 C7 C11 107.65(15) . .
O2 C7 C10 106.04(16) . .
C11 C7 C10 111.22(19) . .
O2 C7 C6 102.52(15) . .
C11 C7 C6 115.08(18) . .
C10 C7 C6 113.36(17) . .
C6 C8 H8 109.5 . .
C6 C8 H8A 109.5 . .
H8 C8 H8A 109.5 . .
C6 C8 H8B 109.5 . .
H8 C8 H8B 109.5 . .
H8A C8 H8B 109.5 . .
C6 C9 H9 109.5 . .
C6 C9 H9A 109.5 . .
H9 C9 H9A 109.5 . .
C6 C9 H9B 109.5 . .
H9 C9 H9B 109.5 . .
H9A C9 H9B 109.5 . .
C7 C10 H10 109.5 . .
C7 C10 H10A 109.5 . .
H10 C10 H10A 109.5 . .
C7 C10 H10B 109.5 . .
H10 C10 H10B 109.5 . .
H10A C10 H10B 109.5 . .
C7 C11 H11 109.5 . .
C7 C11 H11A 109.5 . .
H11 C11 H11A 109.5 . .
C7 C11 H11B 109.5 . .
H11 C11 H11B 109.5 . .
H11A C11 H11B 109.5 . .
C1 C12 C23 121.05(14) . .
C1 C12 C13 117.95(13) . .
C23 C12 C13 120.89(13) . .
C14 C13 O4 110.64(14) . .
C14 C13 C12 132.81(14) . .
O4 C13 C12 116.44(13) . .
C13 C14 C15 106.02(15) . .
C13 C14 H14 127.0 . .
C15 C14 H14 127.0 . .
C16 C15 C14 108.11(15) . .
C16 C15 H15 125.9 . .
C14 C15 H15 125.9 . .
C15 C16 O4 108.11(14) . .
C15 C16 B2 134.14(16) . .
O4 C16 B2 117.73(15) . .
O6 C17 C19 107.8(2) . .
O6 C17 C20 106.02(19) . .
C19 C17 C20 112.4(3) . .
O6 C17 C18 102.50(16) . .
C19 C17 C18 114.7(2) . .
C20 C17 C18 112.5(2) . .
O5 C18 C21 105.83(18) . .
O5 C18 C22 107.6(2) . .
C21 C18 C22 110.9(2) . .
O5 C18 C17 102.16(15) . .
C21 C18 C17 114.2(2) . .
C22 C18 C17 115.2(2) . .
C17 C19 H19 109.5 . .
C17 C19 H19A 109.5 . .
H19 C19 H19A 109.5 . .
C17 C19 H19B 109.5 . .
H19 C19 H19B 109.5 . .
H19A C19 H19B 109.5 . .
C17 C20 H20 109.5 . .
C17 C20 H20A 109.5 . .
H20 C20 H20A 109.5 . .
C17 C20 H20B 109.5 . .
H20 C20 H20B 109.5 . .
H20A C20 H20B 109.5 . .
C18 C21 H21 109.5 . .
C18 C21 H21A 109.5 . .
H21 C21 H21A 109.5 . .
C18 C21 H21B 109.5 . .
H21 C21 H21B 109.5 . .
H21A C21 H21B 109.5 . .
C18 C22 H22 109.5 . .
C18 C22 H22A 109.5 . .
H22 C22 H22A 109.5 . .
C18 C22 H22B 109.5 . .
H22 C22 H22B 109.5 . .
H22A C22 H22B 109.5 . .
C12 C23 C1 119.04(13) . 5_665
C12 C23 C24 120.25(14) . .
C1 C23 C24 120.71(13) 5_665 .
C33 C24 O7 110.21(13) . .
C33 C24 C23 133.11(15) . .
O7 C24 C23 116.48(13) . .
C26 C25 C33 107.92(15) . .
C26 C25 H25 126.0 . .
C33 C25 H25 126.0 . .
C25 C26 O7 108.70(14) . .
C25 C26 B3 131.92(16) . .
O7 C26 B3 119.20(15) . .
O8A C27 C30A 109.6(2) . .
O8A C27 C29B 84.5(7) . .
C30A C27 C29B 116.6(7) . .
O8A C27 C29A 108.05(19) . .
C30A C27 C29A 111.7(2) . .
C29B C27 C29A 24.2(7) . .
O8A C27 O8B 29.5(4) . .
C30A C27 O8B 81.2(4) . .
C29B C27 O8B 104.6(7) . .
C29A C27 O8B 128.4(3) . .
O8A C27 C28 101.59(14) . .
C30A C27 C28 113.2(2) . .
C29B C27 C28 124.1(7) . .
C29A C27 C28 112.1(2) . .
O8B C27 C28 106.6(3) . .
O8A C27 C30B 124.5(6) . .
C30A C27 C30B 18.8(6) . .
C29B C27 C30B 104.1(9) . .
C29A C27 C30B 94.5(7) . .
O8B C27 C30B 98.1(6) . .
C28 C27 C30B 115.9(7) . .
C31B C28 O9A 130.2(8) . .
C31B C28 O9B 114.5(8) . .
O9A C28 O9B 24.2(4) . .
C31B C28 C32B 116.6(9) . .
O9A C28 C32B 84.2(6) . .
O9B C28 C32B 108.3(6) . .
C31B C28 C32A 90.5(7) . .
O9A C28 C32A 107.4(2) . .
O9B C28 C32A 130.2(5) . .
C32B C28 C32A 27.1(6) . .
C31B C28 C31A 25.7(7) . .
O9A C28 C31A 105.8(2) . .
O9B C28 C31A 88.8(4) . .
C32B C28 C31A 129.5(7) . .
C32A C28 C31A 108.2(2) . .
C31B C28 C27 109.0(7) . .
O9A C28 C27 104.05(16) . .
O9B C28 C27 96.5(4) . .
C32B C28 C27 110.0(6) . .
C32A C28 C27 115.81(19) . .
C31A C28 C27 114.81(18) . .
C27 C29B H29B 109.5 . .
C27 C29B H29C 109.5 . .
H29B C29B H29C 109.5 . .
C27 C29B H29D 109.5 . .
H29B C29B H29D 109.5 . .
H29C C29B H29D 109.5 . .
C27 C29A H29A 109.5 . .
C27 C29A H29E 109.5 . .
C27 C29A H29F 109.5 . .
C27 C30A H30A 109.5 . .
C27 C30A H30B 109.5 . .
C27 C30A H30C 109.5 . .
C27 C30B H30D 109.5 . .
C27 C30B H30E 109.5 . .
H30D C30B H30E 109.5 . .
C27 C30B H30F 109.5 . .
H30D C30B H30F 109.5 . .
H30E C30B H30F 109.5 . .
C28 C31B H31B 109.5 . .
C28 C31B H31C 109.5 . .
H31B C31B H31C 109.5 . .
C28 C31B H31D 109.5 . .
H31B C31B H31D 109.5 . .
H31C C31B H31D 109.5 . .
C28 C31A H31A 109.5 . .
C28 C31A H31E 109.5 . .
C28 C31A H31F 109.5 . .
C28 C32B H32B 109.5 . .
C28 C32B H32C 109.5 . .
H32B C32B H32C 109.5 . .
C28 C32B H32D 109.5 . .
H32B C32B H32D 109.5 . .
H32C C32B H32D 109.5 . .
C28 C32A H32A 109.5 . .
C28 C32A H32E 109.5 . .
C28 C32A H32F 109.5 . .
C24 C33 C25 105.79(15) . .
C24 C33 H33 127.1 . .
C25 C33 H33 127.1 . .
C36C C35C C40C 118.2(6) . .
C36C C35C C34C 116.3(6) . .
C40C C35C C34C 125.2(6) . .
C35C C36C C37C 121.8(7) . .
C35C C36C H36C 119.1 . .
C37C C36C H36C 119.1 . .
C38C C37C C36C 120.0(6) . .
C38C C37C H37C 120.0 . .
C36C C37C H37C 120.0 . .
C37C C38C C39C 120.3(6) . .
C37C C38C H38C 119.9 . .
C39C C38C H38C 119.9 . .
C38C C39C C40C 117.9(5) . .
C38C C39C H39C 121.0 . .
C40C C39C H39C 121.0 . .
C35C C40C C39C 121.5(6) . .
C35C C40C H40C 119.2 . .
C39C C40C H40C 119.2 . .
C36D C35D C40D 109.7(11) . .
C36D C35D C34D 125.0(11) . .
C40D C35D C34D 124.7(11) . .
C35D C36D C37D 139.1(14) . .
C35D C36D H36D 110.4 . .
C37D C36D H36D 110.4 . .
C38D C37D C36D 96.6(11) . .
C38D C37D H37D 131.7 . .
C36D C37D H37D 131.7 . .
C39D C38D C37D 138.2(12) . .
C39D C38D H38D 110.9 . .
C37D C38D H38D 110.9 . .
C38D C39D C40D 113.2(12) . .
C38D C39D H39D 123.4 . .
C40D C39D H39D 123.4 . .
C35D C40D C39D 120.5(12) . .
C35D C40D H40D 119.7 . .
C39D C40D H40D 119.7 . .

loop_
_geom_bond_atom_site_label_1
_geom_bond_atom_site_label_2
_geom_bond_distance
_geom_bond_site_symmetry_2
B1 O3 1.363(2) .
B1 O2 1.366(2) .
B1 C5 1.538(3) .
B2 O6 1.353(3) .
B2 O5 1.359(2) .
B2 C16 1.538(3) .
B3 O9B 1.220(10) .
B3 O8A 1.348(3) .
B3 O9A 1.389(3) .
B3 O8B 1.451(8) .
B3 C26 1.544(2) .
O1 C2 1.3612(18) .
O1 C5 1.3824(18) .
O2 C7 1.461(2) .
O3 C6 1.468(2) .
O4 C13 1.3654(18) .
O4 C16 1.3915(19) .
O5 C18 1.466(2) .
O6 C17 1.461(2) .
O7 C24 1.3626(18) .
O7 C26 1.3802(19) .
O8A C27 1.449(2) .
O8B C27 1.549(8) .
O9A C28 1.466(3) .
O9B C28 1.478(9) .
C1 C12 1.404(2) .
C1 C23 1.412(2) 5_665
C1 C2 1.470(2) .
C2 C3 1.357(2) .
C3 C4 1.422(2) .
C3 H3 0.9500 .
C4 C5 1.357(2) .
C4 H4 0.9500 .
C6 C8 1.517(3) .
C6 C9 1.519(3) .
C6 C7 1.555(3) .
C7 C11 1.519(3) .
C7 C10 1.523(3) .
C8 H8 0.9800 .
C8 H8A 0.9800 .
C8 H8B 0.9800 .
C9 H9 0.9800 .
C9 H9A 0.9800 .
C9 H9B 0.9800 .
C10 H10 0.9800 .
C10 H10A 0.9800 .
C10 H10B 0.9800 .
C11 H11 0.9800 .
C11 H11A 0.9800 .
C11 H11B 0.9800 .
C12 C23 1.404(2) .
C12 C13 1.475(2) .
C13 C14 1.351(2) .
C14 C15 1.423(3) .
C14 H14 0.9500 .
C15 C16 1.359(3) .
C15 H15 0.9500 .
C17 C19 1.514(4) .
C17 C20 1.526(4) .
C17 C18 1.564(3) .
C18 C21 1.496(4) .
C18 C22 1.525(4) .
C19 H19 0.9800 .
C19 H19A 0.9800 .
C19 H19B 0.9800 .
C20 H20 0.9800 .
C20 H20A 0.9800 .
C20 H20B 0.9800 .
C21 H21 0.9800 .
C21 H21A 0.9800 .
C21 H21B 0.9800 .
C22 H22 0.9800 .
C22 H22A 0.9800 .
C22 H22B 0.9800 .
C23 C1 1.412(2) 5_665
C23 C24 1.466(2) .
C24 C33 1.359(2) .
C25 C26 1.351(3) .
C25 C33 1.424(2) .
C25 H25 0.9500 .
C27 C30A 1.479(4) .
C27 C29B 1.502(15) .
C27 C29A 1.526(4) .
C27 C28 1.557(3) .
C27 C30B 1.661(16) .
C28 C31B 1.382(14) .
C28 C32B 1.504(13) .
C28 C32A 1.529(4) .
C28 C31A 1.547(4) .
C29B H29B 0.9800 .
C29B H29C 0.9800 .
C29B H29D 0.9800 .
C29A H29A 0.9800 .
C29A H29E 0.9800 .
C29A H29F 0.9800 .
C30A H30A 0.9800 .
C30A H30B 0.9800 .
C30A H30C 0.9800 .
C30B H30D 0.9800 .
C30B H30E 0.9800 .
C30B H30F 0.9800 .
C31B H31B 0.9800 .
C31B H31C 0.9800 .
C31B H31D 0.9800 .
C31A H31A 0.9800 .
C31A H31E 0.9800 .
C31A H31F 0.9800 .
C32B H32B 0.9800 .
C32B H32C 0.9800 .
C32B H32D 0.9800 .
C32A H32A 0.9800 .
C32A H32E 0.9800 .
C32A H32F 0.9800 .
C33 H33 0.9500 .
C34C C35C 1.710(11) .
C34C H34C 0.9800 .
C34C H34D 0.9800 .
C34C H34E 0.9800 .
C35C C36C 1.325(7) .
C35C C40C 1.379(7) .
C36C C37C 1.371(7) .
C36C H36C 0.9500 .
C37C C38C 1.358(7) .
C37C H37C 0.9500 .
C38C C39C 1.367(7) .
C38C H38C 0.9500 .
C39C C40C 1.385(7) .
C39C H39C 0.9500 .
C40C H40C 0.9500 .
C34D C35D 1.559(13) .
C34D H34F 0.9800 .
C34D H34G 0.9800 .
C34D H34H 0.9800 .
C35D C36D 1.369(9) .
C35D C40D 1.380(9) .
C36D C37D 1.410(9) .
C36D H36D 0.9500 .
C37D C38D 1.347(8) .
C37D H37D 0.9500 .
C38D C39D 1.332(8) .
C38D H38D 0.9500 .
C39D C40D 1.409(9) .
C39D H39D 0.9500 .
C40D H40D 0.9500 .

loop_
_geom_torsion_atom_site_label_1
_geom_torsion_atom_site_label_2
_geom_torsion_atom_site_label_3
_geom_torsion_atom_site_label_4
_geom_torsion
_geom_torsion_site_symmetry_1
_geom_torsion_site_symmetry_4
O3 B1 O2 C7 9.7(2) . .
C5 B1 O2 C7 -171.22(16) . .
O2 B1 O3 C6 9.5(2) . .
C5 B1 O3 C6 -169.61(16) . .
O6 B2 O5 C18 -8.4(2) . .
C16 B2 O5 C18 170.25(19) . .
O5 B2 O6 C17 -10.0(2) . .
C16 B2 O6 C17 171.41(19) . .
O9B B3 O8A C27 40.3(5) . .
O9A B3 O8A C27 14.7(3) . .
O8B B3 O8A C27 -79.2(6) . .
C26 B3 O8A C27 -164.97(19) . .
O9B B3 O8B C27 -9.3(7) . .
O8A B3 O8B C27 62.0(6) . .
O9A B3 O8B C27 -37.9(6) . .
C26 B3 O8B C27 172.8(3) . .
O9B B3 O9A C28 -68.0(10) . .
O8A B3 O9A C28 3.2(3) . .
O8B B3 O9A C28 37.6(5) . .
C26 B3 O9A C28 -177.09(19) . .
O8A B3 O9B C28 -40.5(9) . .
O9A B3 O9B C28 76.6(11) . .
O8B B3 O9B C28 -9.8(10) . .
C26 B3 O9B C28 167.6(4) . .
C5 O1 C2 C3 1.36(17) . .
C5 O1 C2 C1 -177.24(13) . .
C12 C1 C2 C3 58.1(2) . .
C23 C1 C2 C3 -126.28(19) 5_665 .
C12 C1 C2 O1 -123.71(15) . .
C23 C1 C2 O1 51.87(19) 5_665 .
O1 C2 C3 C4 -1.37(19) . .
C1 C2 C3 C4 176.85(17) . .
C2 C3 C4 C5 0.87(19) . .
C3 C4 C5 O1 -0.06(19) . .
C3 C4 C5 B1 176.68(18) . .
C2 O1 C5 C4 -0.77(17) . .
C2 O1 C5 B1 -178.18(14) . .
O3 B1 C5 C4 18.0(3) . .
O2 B1 C5 C4 -161.00(19) . .
O3 B1 C5 O1 -165.41(15) . .
O2 B1 C5 O1 15.5(2) . .
B1 O3 C6 C8 96.47(18) . .
B1 O3 C6 C9 -145.46(18) . .
B1 O3 C6 C7 -23.01(18) . .
B1 O2 C7 C11 -144.92(19) . .
B1 O2 C7 C10 95.95(19) . .
B1 O2 C7 C6 -23.16(18) . .
O3 C6 C7 O2 27.90(17) . .
C8 C6 C7 O2 -86.47(19) . .
C9 C6 C7 O2 145.21(16) . .
O3 C6 C7 C11 144.45(16) . .
C8 C6 C7 C11 30.1(2) . .
C9 C6 C7 C11 -98.2(2) . .
O3 C6 C7 C10 -85.94(18) . .
C8 C6 C7 C10 159.70(18) . .
C9 C6 C7 C10 31.4(2) . .
C23 C1 C12 C23 -0.6(2) 5_665 .
C2 C1 C12 C23 175.05(13) . .
C23 C1 C12 C13 -176.77(13) 5_665 .
C2 C1 C12 C13 -1.1(2) . .
C16 O4 C13 C14 -0.20(17) . .
C16 O4 C13 C12 176.43(13) . .
C1 C12 C13 C14 83.9(2) . .
C23 C12 C13 C14 -92.3(2) . .
C1 C12 C13 O4 -91.82(16) . .
C23 C12 C13 O4 91.98(16) . .
O4 C13 C14 C15 0.36(19) . .
C12 C13 C14 C15 -175.53(16) . .
C13 C14 C15 C16 -0.4(2) . .
C14 C15 C16 O4 0.3(2) . .
C14 C15 C16 B2 -178.25(19) . .
C13 O4 C16 C15 -0.06(18) . .
C13 O4 C16 B2 178.75(15) . .
O6 B2 C16 C15 168.0(2) . .
O5 B2 C16 C15 -10.5(3) . .
O6 B2 C16 O4 -10.4(3) . .
O5 B2 C16 O4 171.04(17) . .
B2 O6 C17 C19 143.8(2) . .
B2 O6 C17 C20 -95.7(2) . .
B2 O6 C17 C18 22.4(2) . .
B2 O5 C18 C21 -98.3(2) . .
B2 O5 C18 C22 143.0(2) . .
B2 O5 C18 C17 21.4(2) . .
O6 C17 C18 O5 -26.4(2) . .
C19 C17 C18 O5 -142.9(2) . .
C20 C17 C18 O5 87.0(2) . .
O6 C17 C18 C21 87.3(2) . .
C19 C17 C18 C21 -29.2(3) . .
C20 C17 C18 C21 -159.2(2) . .
O6 C17 C18 C22 -142.6(2) . .
C19 C17 C18 C22 100.8(3) . .
C20 C17 C18 C22 -29.2(3) . .
C1 C12 C23 C1 0.6(2) . 5_665
C13 C12 C23 C1 176.65(13) . 5_665
C1 C12 C23 C24 179.66(13) . .
C13 C12 C23 C24 -4.3(2) . .
C26 O7 C24 C33 -1.98(19) . .
C26 O7 C24 C23 173.46(14) . .
C12 C23 C24 C33 -43.3(3) . .
C1 C23 C24 C33 135.7(2) 5_665 .
C12 C23 C24 O7 142.51(14) . .
C1 C23 C24 O7 -38.4(2) 5_665 .
C33 C25 C26 O7 -0.8(2) . .
C33 C25 C26 B3 174.24(19) . .
C24 O7 C26 C25 1.7(2) . .
C24 O7 C26 B3 -174.07(15) . .
O9B B3 C26 C25 148.4(9) . .
O8A B3 C26 C25 0.8(4) . .
O9A B3 C26 C25 -178.9(3) . .
O8B B3 C26 C25 -34.1(6) . .
O9B B3 C26 O7 -37.1(9) . .
O8A B3 C26 O7 175.3(2) . .
O9A B3 C26 O7 -4.3(3) . .
O8B B3 C26 O7 140.5(5) . .
B3 O8A C27 C30A 95.4(3) . .
B3 O8A C27 C29B -148.3(7) . .
B3 O8A C27 C29A -142.7(3) . .
B3 O8A C27 O8B 78.6(5) . .
B3 O8A C27 C28 -24.6(3) . .
B3 O8A C27 C30B 108.3(9) . .
B3 O8B C27 O8A -61.0(6) . .
B3 O8B C27 C30A 134.9(6) . .
B3 O8B C27 C29B -109.8(8) . .
B3 O8B C27 C29A -114.2(4) . .
B3 O8B C27 C28 23.2(7) . .
B3 O8B C27 C30B 143.4(9) . .
B3 O9A C28 C31B 112.3(10) . .
B3 O9A C28 O9B 56.0(10) . .
B3 O9A C28 C32B -127.5(7) . .
B3 O9A C28 C32A -141.6(3) . .
B3 O9A C28 C31A 103.1(3) . .
B3 O9A C28 C27 -18.3(3) . .
B3 O9B C28 C31B 137.8(11) . .
B3 O9B C28 O9A -86.6(13) . .
B3 O9B C28 C32B -90.2(13) . .
B3 O9B C28 C32A -108.7(10) . .
B3 O9B C28 C31A 138.3(10) . .
B3 O9B C28 C27 23.4(10) . .
O8A C27 C28 C31B -116.2(9) . .
C30A C27 C28 C31B 126.4(9) . .
C29B C27 C28 C31B -25.0(14) . .
C29A C27 C28 C31B -1.1(9) . .
O8B C27 C28 C31B -146.2(12) . .
C30B C27 C28 C31B 105.9(13) . .
O8A C27 C28 O9A 25.9(3) . .
C30A C27 C28 O9A -91.5(3) . .
C29B C27 C28 O9A 117.1(10) . .
C29A C27 C28 O9A 141.0(3) . .
O8B C27 C28 O9A -4.1(6) . .
C30B C27 C28 O9A -112.0(8) . .
O8A C27 C28 O9B 2.5(6) . .
C30A C27 C28 O9B -114.8(6) . .
C29B C27 C28 O9B 93.8(12) . .
C29A C27 C28 O9B 117.7(6) . .
O8B C27 C28 O9B -27.4(9) . .
C30B C27 C28 O9B -135.3(10) . .
O8A C27 C28 C32B 114.8(8) . .
C30A C27 C28 C32B -2.6(8) . .
C29B C27 C28 C32B -154.0(13) . .
C29A C27 C28 C32B -130.1(8) . .
O8B C27 C28 C32B 84.8(11) . .
C30B C27 C28 C32B -23.1(12) . .
O8A C27 C28 C32A 143.6(3) . .
C30A C27 C28 C32A 26.2(4) . .
C29B C27 C28 C32A -125.2(10) . .
C29A C27 C28 C32A -101.3(3) . .
O8B C27 C28 C32A 113.6(6) . .
C30B C27 C28 C32A 5.7(8) . .
O8A C27 C28 C31A -89.2(3) . .
C30A C27 C28 C31A 153.4(3) . .
C29B C27 C28 C31A 2.0(10) . .
C29A C27 C28 C31A 25.9(3) . .
O8B C27 C28 C31A -119.2(6) . .
C30B C27 C28 C31A 132.9(8) . .
O7 C24 C33 C25 1.5(2) . .
C23 C24 C33 C25 -172.92(18) . .
C26 C25 C33 C24 -0.4(2) . .
C40C C35C C36C C37C -3.9(12) . .
C34C C35C C36C C37C -178.4(8) . .
C35C C36C C37C C38C 2.8(11) . .
C36C C37C C38C C39C -2.7(10) . .
C37C C38C C39C C40C 3.8(10) . .
C36C C35C C40C C39C 5.0(12) . .
C34C C35C C40C C39C 179.0(8) . .
C38C C39C C40C C35C -5.0(11) . .
C40D C35D C36D C37D -6(3) . .
C34D C35D C36D C37D -178.0(18) . .
C35D C36D C37D C38D -6(3) . .
C36D C37D C38D C39D 17(2) . .
C37D C38D C39D C40D -12(3) . .
C36D C35D C40D C39D 13(3) . .
C34D C35D C40D C39D -175.2(15) . .
C38D C39D C40D C35D -7(3) . .
